data_4338225
loop_
_publ_author_name
'K\"onig, Sonja N'
'Sch\"adle, Christoph'
'Maichle-M\"ossmer, C\"acilia'
'Anwander, Reiner'

_publ_section_title
;
 Silylamide Complexes of Chromium(II), Manganese(II), and Cobalt(II)
 Bearing the Ligands N(SiHMe2)2 and N(SiPhMe2)2.
;
_journal_issue 9
_journal_name_full 'Inorganic chemistry'
_journal_page_first 4585
_journal_page_last 4597
_journal_paper_doi 10.1021/ic5002682
_journal_volume 53
_journal_year 2014
_chemical_formula_sum 'C36 H52 Co N2 O Si4'
_chemical_formula_weight 700.09
_chemical_name_systematic
; 
 ? 
;
_space_group_IT_number 14
_symmetry_cell_setting monoclinic
_symmetry_space_group_name_Hall '-P 2ybc'
_symmetry_space_group_name_H-M 'P 1 21/c 1'
_atom_sites_solution_hydrogens geom
_atom_sites_solution_primary direct
_atom_sites_solution_secondary difmap
_audit_creation_method SHELXL-97
_cell_angle_alpha 90.00
_cell_angle_beta 109.5970(10)
_cell_angle_gamma 90.00
_cell_formula_units_Z 4
_cell_length_a 18.6495(4)
_cell_length_b 11.8450(2)
_cell_length_c 18.0184(4)
_cell_measurement_reflns_used 1199
_cell_measurement_temperature 100(2)
_cell_measurement_theta_max 68.65
_cell_measurement_theta_min 5.16
_cell_volume 3749.76(13)
_computing_cell_refinement SAINT
_computing_data_collection COSMO
_computing_data_reduction SAINT
_computing_structure_refinement 'SHELXL-97 (Sheldrick, 1997)'
_computing_structure_solution 'SHELXS-97 (Sheldrick, 1990)'
_diffrn_ambient_temperature 100(2)
_diffrn_measured_fraction_theta_full 0.999
_diffrn_measured_fraction_theta_max 0.999
_diffrn_measurement_device_type 'APEX II DUO'
_diffrn_measurement_method omega/phi-scans
_diffrn_radiation_monochromator multilayer
_diffrn_radiation_source 'fine-focus sealed tube'
_diffrn_radiation_type MoK\a
_diffrn_radiation_wavelength 0.71073
_diffrn_reflns_av_R_equivalents 0.0281
_diffrn_reflns_av_sigmaI/netI 0.0145
_diffrn_reflns_limit_h_max 24
_diffrn_reflns_limit_h_min -24
_diffrn_reflns_limit_k_max 15
_diffrn_reflns_limit_k_min -15
_diffrn_reflns_limit_l_max 24
_diffrn_reflns_limit_l_min -24
_diffrn_reflns_number 87135
_diffrn_reflns_theta_full 28.28
_diffrn_reflns_theta_max 28.28
_diffrn_reflns_theta_min 2.07
_exptl_absorpt_coefficient_mu 0.615
_exptl_absorpt_correction_T_max 0.9311
_exptl_absorpt_correction_T_min 0.7953
_exptl_absorpt_correction_type numerical
_exptl_absorpt_process_details sadabs
_exptl_crystal_colour 'light green'
_exptl_crystal_density_diffrn 1.240
_exptl_crystal_density_method 'not measured'
_exptl_crystal_description column
_exptl_crystal_F_000 1492
_exptl_crystal_size_max 0.39
_exptl_crystal_size_mid 0.16
_exptl_crystal_size_min 0.12
_refine_diff_density_max 0.421
_refine_diff_density_min -0.310
_refine_diff_density_rms 0.049
_refine_ls_extinction_method none
_refine_ls_goodness_of_fit_ref 1.028
_refine_ls_hydrogen_treatment constr
_refine_ls_matrix_type full
_refine_ls_number_parameters 415
_refine_ls_number_reflns 9282
_refine_ls_number_restraints 6
_refine_ls_restrained_S_all 1.028
_refine_ls_R_factor_all 0.0284
_refine_ls_R_factor_gt 0.0248
_refine_ls_shift/su_max 0.002
_refine_ls_shift/su_mean 0.000
_refine_ls_structure_factor_coef Fsqd
_refine_ls_weighting_details 'calc w=1/[\s^2^(Fo^2^)+(0.0313P)^2^+2.2227P] where P=(Fo^2^+2Fc^2^)/3'
_refine_ls_weighting_scheme calc
_refine_ls_wR_factor_gt 0.0647
_refine_ls_wR_factor_ref 0.0669
_reflns_number_gt 8432
_reflns_number_total 9282
_reflns_threshold_expression >2sigma(I)
_cod_data_source_file ic5002682_si_002.cif
_cod_data_source_block 10
_cod_depositor_comments 'Adding full bibliography for 4338216--4338226.cif.'
_cod_original_sg_symbol_H-M P21/c
_cod_database_code 4338225

loop_
_symmetry_equiv_pos_as_xyz
'x, y, z'
'-x, y+1/2, -z+1/2'
'-x, -y, -z'
'x, -y-1/2, z-1/2'

loop_
_atom_site_label
_atom_site_type_symbol
_atom_site_fract_x
_atom_site_fract_y
_atom_site_fract_z
_atom_site_U_iso_or_equiv
_atom_site_adp_type
_atom_site_occupancy
_atom_site_symmetry_multiplicity
_atom_site_calc_flag
_atom_site_refinement_flags
_atom_site_disorder_assembly
_atom_site_disorder_group
Co1 Co 0.259185(8) 0.569943(13) 0.256469(9) 0.01073(4) Uani 1 1 d . . .
Si1 Si 0.412953(17) 0.63072(3) 0.251800(19) 0.01183(7) Uani 1 1 d . . .
Si2 Si 0.297889(18) 0.82244(3) 0.214321(19) 0.01180(7) Uani 1 1 d . . .
Si3 Si 0.193191(18) 0.33471(3) 0.169287(19) 0.01195(7) Uani 1 1 d . . .
Si4 Si 0.095974(17) 0.51725(3) 0.210142(19) 0.01181(7) Uani 1 1 d . . .
N1 N 0.32472(5) 0.68544(8) 0.23964(6) 0.01144(18) Uani 1 1 d . . .
N2 N 0.18042(5) 0.46172(8) 0.20870(6) 0.01185(18) Uani 1 1 d . . .
O1 O 0.28774(5) 0.55996(7) 0.37678(5) 0.01888(18) Uani 1 1 d . A .
C1 C 0.40922(7) 0.47544(10) 0.27161(8) 0.0203(3) Uani 1 1 d . . .
H1 H 0.3965 0.4644 0.3197 0.030 Uiso 1 1 calc R . .
H2 H 0.4589 0.4413 0.2784 0.030 Uiso 1 1 calc R . .
H3 H 0.3703 0.4396 0.2271 0.030 Uiso 1 1 calc R . .
C2 C 0.49122(7) 0.69280(12) 0.33677(7) 0.0206(3) Uani 1 1 d . . .
H2A H 0.4984 0.7722 0.3258 0.031 Uiso 1 1 calc R . .
H2B H 0.5385 0.6511 0.3443 0.031 Uiso 1 1 calc R . .
H2C H 0.4776 0.6875 0.3847 0.031 Uiso 1 1 calc R . .
C3 C 0.44269(6) 0.64177(9) 0.16187(7) 0.0129(2) Uani 1 1 d . . .
C4 C 0.39535(7) 0.60004(10) 0.08904(7) 0.0175(2) Uani 1 1 d . . .
H4 H 0.3465 0.5715 0.0846 0.021 Uiso 1 1 calc R . .
C5 C 0.41848(8) 0.59951(11) 0.02319(8) 0.0202(3) Uani 1 1 d . . .
H5 H 0.3855 0.5704 -0.0254 0.024 Uiso 1 1 calc R . .
C6 C 0.48951(8) 0.64124(11) 0.02817(8) 0.0201(2) Uani 1 1 d . . .
H6 H 0.5054 0.6404 -0.0167 0.024 Uiso 1 1 calc R . .
C7 C 0.53706(7) 0.68411(11) 0.09926(8) 0.0205(3) Uani 1 1 d . . .
H7 H 0.5855 0.7137 0.1030 0.025 Uiso 1 1 calc R . .
C8 C 0.51394(7) 0.68391(10) 0.16502(8) 0.0170(2) Uani 1 1 d . . .
H8 H 0.5473 0.7131 0.2134 0.020 Uiso 1 1 calc R . .
C9 C 0.37943(7) 0.91542(10) 0.21387(8) 0.0193(2) Uani 1 1 d . . .
H9A H 0.4134 0.9273 0.2681 0.029 Uiso 1 1 calc R . .
H9B H 0.3597 0.9883 0.1900 0.029 Uiso 1 1 calc R . .
H9C H 0.4077 0.8791 0.1833 0.029 Uiso 1 1 calc R . .
C10 C 0.25691(8) 0.89376(10) 0.28416(8) 0.0188(2) Uani 1 1 d . . .
H10A H 0.2141 0.8493 0.2882 0.028 Uiso 1 1 calc R . .
H10B H 0.2391 0.9694 0.2645 0.028 Uiso 1 1 calc R . .
H10C H 0.2962 0.8998 0.3362 0.028 Uiso 1 1 calc R . .
C11 C 0.22439(6) 0.82811(10) 0.11255(7) 0.0142(2) Uani 1 1 d . . .
C12 C 0.19534(7) 0.93200(11) 0.07776(8) 0.0208(3) Uani 1 1 d . . .
H12 H 0.2136 0.9998 0.1059 0.025 Uiso 1 1 calc R . .
C13 C 0.14047(8) 0.93803(13) 0.00310(9) 0.0269(3) Uani 1 1 d . . .
H13 H 0.1216 1.0094 -0.0189 0.032 Uiso 1 1 calc R . .
C14 C 0.11342(8) 0.84039(14) -0.03909(8) 0.0266(3) Uani 1 1 d . . .
H14 H 0.0759 0.8445 -0.0900 0.032 Uiso 1 1 calc R . .
C15 C 0.14132(8) 0.73654(13) -0.00672(8) 0.0237(3) Uani 1 1 d . . .
H15 H 0.1231 0.6692 -0.0355 0.028 Uiso 1 1 calc R . .
C16 C 0.19634(7) 0.73078(11) 0.06833(7) 0.0179(2) Uani 1 1 d . . .
H16 H 0.2151 0.6591 0.0898 0.022 Uiso 1 1 calc R . .
C17 C 0.10272(7) 0.25158(11) 0.12784(8) 0.0211(3) Uani 1 1 d . . .
H17A H 0.0771 0.2469 0.1671 0.032 Uiso 1 1 calc R . .
H17B H 0.1146 0.1753 0.1144 0.032 Uiso 1 1 calc R . .
H17C H 0.0692 0.2891 0.0804 0.032 Uiso 1 1 calc R . .
C18 C 0.26215(7) 0.24121(10) 0.24385(8) 0.0186(2) Uani 1 1 d . . .
H18A H 0.3106 0.2811 0.2671 0.028 Uiso 1 1 calc R . .
H18B H 0.2706 0.1721 0.2180 0.028 Uiso 1 1 calc R . .
H18C H 0.2413 0.2216 0.2854 0.028 Uiso 1 1 calc R . .
C19 C 0.23035(7) 0.35650(10) 0.08487(7) 0.0137(2) Uani 1 1 d . . .
C20 C 0.29412(7) 0.30054(11) 0.07830(8) 0.0189(2) Uani 1 1 d . . .
H20 H 0.3221 0.2510 0.1192 0.023 Uiso 1 1 calc R . .
C21 C 0.31747(8) 0.31581(11) 0.01330(8) 0.0218(3) Uani 1 1 d . . .
H21 H 0.3613 0.2775 0.0106 0.026 Uiso 1 1 calc R . .
C22 C 0.27706(8) 0.38678(11) -0.04748(8) 0.0205(3) Uani 1 1 d . . .
H22 H 0.2927 0.3965 -0.0921 0.025 Uiso 1 1 calc R . .
C23 C 0.21358(8) 0.44357(11) -0.04273(8) 0.0213(3) Uani 1 1 d . . .
H23 H 0.1856 0.4923 -0.0842 0.026 Uiso 1 1 calc R . .
C24 C 0.19107(7) 0.42887(11) 0.02297(8) 0.0179(2) Uani 1 1 d . . .
H24 H 0.1480 0.4689 0.0259 0.021 Uiso 1 1 calc R . .
C25 C 0.01921(7) 0.52522(12) 0.11158(8) 0.0216(3) Uani 1 1 d . . .
H25A H 0.0369 0.5710 0.0758 0.032 Uiso 1 1 calc R . .
H25B H -0.0263 0.5598 0.1174 0.032 Uiso 1 1 calc R . .
H25C H 0.0069 0.4490 0.0899 0.032 Uiso 1 1 calc R . .
C26 C 0.11547(7) 0.66531(10) 0.24858(7) 0.0163(2) Uani 1 1 d . . .
H26A H 0.1532 0.6641 0.3017 0.024 Uiso 1 1 calc R . .
H26B H 0.0682 0.6995 0.2504 0.024 Uiso 1 1 calc R . .
H26C H 0.1351 0.7097 0.2137 0.024 Uiso 1 1 calc R . .
C27 C 0.05704(7) 0.44131(10) 0.28028(7) 0.0155(2) Uani 1 1 d . . .
C28 C -0.01050(7) 0.47943(11) 0.29027(9) 0.0219(3) Uani 1 1 d . . .
H28 H -0.0386 0.5384 0.2576 0.026 Uiso 1 1 calc R . .
C29 C -0.03721(8) 0.43276(12) 0.34688(9) 0.0269(3) Uani 1 1 d . . .
H29 H -0.0828 0.4605 0.3527 0.032 Uiso 1 1 calc R . .
C30 C 0.00241(9) 0.34612(12) 0.39477(9) 0.0259(3) Uani 1 1 d . . .
H30 H -0.0158 0.3146 0.4336 0.031 Uiso 1 1 calc R . .
C31 C 0.06893(8) 0.30551(11) 0.38579(8) 0.0223(3) Uani 1 1 d . . .
H31 H 0.0962 0.2456 0.4181 0.027 Uiso 1 1 calc R . .
C32 C 0.09556(7) 0.35314(10) 0.32912(7) 0.0173(2) Uani 1 1 d . . .
H32 H 0.1412 0.3249 0.3235 0.021 Uiso 1 1 calc R . .
C33 C 0.29464(8) 0.45787(11) 0.42256(8) 0.0211(3) Uani 1 1 d . A .
H33A H 0.3053 0.3923 0.3938 0.025 Uiso 1 1 calc R . .
H33B H 0.2471 0.4431 0.4340 0.025 Uiso 1 1 calc R . .
C34 C 0.36023(11) 0.47841(14) 0.49802(10) 0.0409(4) Uani 1 1 d U . .
H34A H 0.3436 0.4671 0.5442 0.049 Uiso 0.648(15) 1 calc PR A 1
H34B H 0.4024 0.4254 0.5020 0.049 Uiso 0.648(15) 1 calc PR A 1
H34C H 0.4085 0.4495 0.4938 0.049 Uiso 0.352(15) 1 calc PR A 2
H34D H 0.3510 0.4415 0.5433 0.049 Uiso 0.352(15) 1 calc PR A 2
C35 C 0.3856(3) 0.5969(4) 0.4954(3) 0.0241(9) Uani 0.648(15) 1 d P A 1
H35A H 0.4327 0.5996 0.4816 0.029 Uiso 0.648(15) 1 calc PR A 1
H35B H 0.3952 0.6348 0.5468 0.029 Uiso 0.648(15) 1 calc PR A 1
C35A C 0.3626(6) 0.6074(6) 0.5071(4) 0.0212(14) Uani 0.352(15) 1 d P A 2
H35C H 0.3401 0.6305 0.5473 0.025 Uiso 0.352(15) 1 calc PR A 2
H35D H 0.4158 0.6349 0.5234 0.025 Uiso 0.352(15) 1 calc PR A 2
C36 C 0.31873(8) 0.65316(11) 0.43074(8) 0.0223(3) Uani 1 1 d . . .
H36A H 0.2805 0.6834 0.4526 0.027 Uiso 0.648(15) 1 calc PR A 1
H36B H 0.3367 0.7150 0.4044 0.027 Uiso 0.648(15) 1 calc PR A 1
H36C H 0.3517 0.7007 0.4104 0.027 Uiso 0.352(15) 1 calc PR A 2
H36D H 0.2768 0.7007 0.4355 0.027 Uiso 0.352(15) 1 calc PR A 2

loop_
_atom_site_aniso_label
_atom_site_aniso_U_11
_atom_site_aniso_U_22
_atom_site_aniso_U_33
_atom_site_aniso_U_23
_atom_site_aniso_U_13
_atom_site_aniso_U_12
Co1 0.00993(7) 0.01069(7) 0.01131(8) 0.00066(5) 0.00321(6) -0.00079(5)
Si1 0.00970(14) 0.01338(14) 0.01215(15) 0.00151(11) 0.00334(11) 0.00041(11)
Si2 0.01234(14) 0.01001(14) 0.01329(15) 0.00076(11) 0.00463(12) -0.00030(11)
Si3 0.01250(14) 0.01068(14) 0.01341(15) -0.00030(11) 0.00536(12) -0.00036(11)
Si4 0.00979(14) 0.01257(14) 0.01274(15) -0.00069(11) 0.00337(11) 0.00023(11)
N1 0.0101(4) 0.0115(4) 0.0127(4) 0.0014(3) 0.0037(4) 0.0000(3)
N2 0.0111(4) 0.0120(4) 0.0128(5) -0.0005(3) 0.0045(4) -0.0008(3)
O1 0.0266(5) 0.0153(4) 0.0114(4) 0.0007(3) 0.0019(4) -0.0025(3)
C1 0.0185(6) 0.0169(6) 0.0288(7) 0.0067(5) 0.0123(5) 0.0047(5)
C2 0.0142(5) 0.0315(7) 0.0143(6) -0.0007(5) 0.0022(5) -0.0011(5)
C3 0.0134(5) 0.0115(5) 0.0149(5) 0.0003(4) 0.0061(4) 0.0007(4)
C4 0.0157(5) 0.0190(6) 0.0176(6) -0.0006(5) 0.0053(5) -0.0029(4)
C5 0.0245(6) 0.0200(6) 0.0150(6) -0.0026(5) 0.0051(5) -0.0022(5)
C6 0.0266(6) 0.0194(6) 0.0182(6) 0.0006(5) 0.0128(5) 0.0019(5)
C7 0.0183(6) 0.0232(6) 0.0233(7) -0.0008(5) 0.0114(5) -0.0029(5)
C8 0.0152(5) 0.0186(6) 0.0177(6) -0.0026(4) 0.0062(5) -0.0025(4)
C9 0.0187(6) 0.0157(5) 0.0233(6) 0.0006(5) 0.0068(5) -0.0039(4)
C10 0.0238(6) 0.0145(5) 0.0198(6) -0.0022(5) 0.0098(5) 0.0003(5)
C11 0.0120(5) 0.0175(5) 0.0144(5) 0.0043(4) 0.0061(4) 0.0027(4)
C12 0.0186(6) 0.0195(6) 0.0259(7) 0.0074(5) 0.0095(5) 0.0047(5)
C13 0.0208(6) 0.0319(7) 0.0293(7) 0.0189(6) 0.0103(6) 0.0113(5)
C14 0.0164(6) 0.0463(9) 0.0159(6) 0.0113(6) 0.0037(5) 0.0059(6)
C15 0.0190(6) 0.0341(7) 0.0162(6) -0.0002(5) 0.0037(5) -0.0006(5)
C16 0.0167(6) 0.0209(6) 0.0154(6) 0.0020(5) 0.0043(5) 0.0015(4)
C17 0.0205(6) 0.0179(6) 0.0270(7) -0.0063(5) 0.0106(5) -0.0059(5)
C18 0.0226(6) 0.0146(5) 0.0199(6) 0.0040(4) 0.0090(5) 0.0042(5)
C19 0.0151(5) 0.0124(5) 0.0142(5) -0.0023(4) 0.0055(4) -0.0023(4)
C20 0.0216(6) 0.0171(6) 0.0204(6) 0.0013(5) 0.0105(5) 0.0029(5)
C21 0.0254(6) 0.0193(6) 0.0265(7) -0.0030(5) 0.0164(6) 0.0013(5)
C22 0.0285(7) 0.0202(6) 0.0167(6) -0.0048(5) 0.0129(5) -0.0070(5)
C23 0.0246(6) 0.0233(6) 0.0150(6) 0.0018(5) 0.0055(5) -0.0028(5)
C24 0.0165(6) 0.0196(6) 0.0176(6) -0.0003(5) 0.0057(5) 0.0009(4)
C25 0.0173(6) 0.0245(6) 0.0187(6) -0.0027(5) 0.0001(5) 0.0042(5)
C26 0.0167(5) 0.0140(5) 0.0182(6) -0.0003(4) 0.0059(5) 0.0010(4)
C27 0.0143(5) 0.0150(5) 0.0186(6) -0.0043(4) 0.0076(5) -0.0041(4)
C28 0.0184(6) 0.0189(6) 0.0317(7) -0.0041(5) 0.0129(5) -0.0019(5)
C29 0.0245(7) 0.0265(7) 0.0381(8) -0.0116(6) 0.0215(6) -0.0091(5)
C30 0.0338(7) 0.0249(7) 0.0259(7) -0.0094(5) 0.0193(6) -0.0158(6)
C31 0.0293(7) 0.0188(6) 0.0197(6) -0.0028(5) 0.0096(5) -0.0087(5)
C32 0.0181(6) 0.0171(5) 0.0176(6) -0.0036(5) 0.0072(5) -0.0033(4)
C33 0.0283(7) 0.0178(6) 0.0156(6) 0.0032(5) 0.0051(5) -0.0050(5)
C34 0.0472(10) 0.0264(8) 0.0291(8) 0.0033(6) -0.0139(7) -0.0022(7)
C35 0.0238(19) 0.0269(14) 0.0166(15) 0.0030(10) 0.0002(12) -0.0083(13)
C35A 0.022(3) 0.027(2) 0.014(2) -0.0012(17) 0.006(2) -0.008(2)
C36 0.0288(7) 0.0185(6) 0.0174(6) -0.0055(5) 0.0048(5) -0.0013(5)

loop_
_atom_type_symbol
_atom_type_description
_atom_type_scat_dispersion_real
_atom_type_scat_dispersion_imag
_atom_type_scat_source
C C 0.0033 0.0016 'International Tables Vol C Tables 4.2.6.8 and 6.1.1.4'
H H 0.0000 0.0000 'International Tables Vol C Tables 4.2.6.8 and 6.1.1.4'
N N 0.0061 0.0033 'International Tables Vol C Tables 4.2.6.8 and 6.1.1.4'
Si Si 0.0817 0.0704 'International Tables Vol C Tables 4.2.6.8 and 6.1.1.4'
Co Co 0.3494 0.9721 'International Tables Vol C Tables 4.2.6.8 and 6.1.1.4'
O O 0.0106 0.0060 'International Tables Vol C Tables 4.2.6.8 and 6.1.1.4'

loop_
_geom_angle_atom_site_label_1
_geom_angle_atom_site_label_2
_geom_angle_atom_site_label_3
_geom_angle
N2 Co1 N1 146.49(4)
N2 Co1 O1 108.83(4)
N1 Co1 O1 104.68(4)
N1 Si1 C2 114.04(6)
N1 Si1 C1 107.42(5)
C2 Si1 C1 107.28(6)
N1 Si1 C3 114.26(5)
C2 Si1 C3 107.56(6)
C1 Si1 C3 105.76(6)
N1 Si2 C10 113.30(5)
N1 Si2 C9 113.04(5)
C10 Si2 C9 104.53(6)
N1 Si2 C11 110.15(5)
C10 Si2 C11 107.99(6)
C9 Si2 C11 107.45(6)
N2 Si3 C18 112.22(5)
N2 Si3 C17 113.18(5)
C18 Si3 C17 106.48(6)
N2 Si3 C19 110.68(5)
C18 Si3 C19 107.97(6)
C17 Si3 C19 105.95(6)
N2 Si4 C25 114.76(6)
N2 Si4 C26 107.39(5)
C25 Si4 C26 107.15(6)
N2 Si4 C27 112.93(5)
C25 Si4 C27 108.43(6)
C26 Si4 C27 105.63(5)
Si1 N1 Si2 125.06(6)
Si1 N1 Co1 110.15(5)
Si2 N1 Co1 124.79(5)
Si3 N2 Si4 126.79(6)
Si3 N2 Co1 125.41(5)
Si4 N2 Co1 107.77(5)
C33 O1 C36 108.28(9)
C33 O1 Co1 126.33(7)
C36 O1 Co1 124.41(8)
Si1 C1 H1 109.5
Si1 C1 H2 109.5
H1 C1 H2 109.5
Si1 C1 H3 109.5
H1 C1 H3 109.5
H2 C1 H3 109.5
Si1 C2 H2A 109.5
Si1 C2 H2B 109.5
H2A C2 H2B 109.5
Si1 C2 H2C 109.5
H2A C2 H2C 109.5
H2B C2 H2C 109.5
C8 C3 C4 116.98(11)
C8 C3 Si1 122.53(9)
C4 C3 Si1 120.35(9)
C5 C4 C3 121.41(11)
C5 C4 H4 119.3
C3 C4 H4 119.3
C6 C5 C4 120.34(12)
C6 C5 H5 119.8
C4 C5 H5 119.8
C7 C6 C5 119.39(12)
C7 C6 H6 120.3
C5 C6 H6 120.3
C6 C7 C8 120.11(12)
C6 C7 H7 119.9
C8 C7 H7 119.9
C7 C8 C3 121.77(12)
C7 C8 H8 119.1
C3 C8 H8 119.1
Si2 C9 H9A 109.5
Si2 C9 H9B 109.5
H9A C9 H9B 109.5
Si2 C9 H9C 109.5
H9A C9 H9C 109.5
H9B C9 H9C 109.5
Si2 C10 H10A 109.5
Si2 C10 H10B 109.5
H10A C10 H10B 109.5
Si2 C10 H10C 109.5
H10A C10 H10C 109.5
H10B C10 H10C 109.5
C16 C11 C12 116.95(11)
C16 C11 Si2 122.34(9)
C12 C11 Si2 120.71(10)
C13 C12 C11 121.64(13)
C13 C12 H12 119.2
C11 C12 H12 119.2
C14 C13 C12 120.17(12)
C14 C13 H13 119.9
C12 C13 H13 119.9
C13 C14 C15 119.65(12)
C13 C14 H14 120.2
C15 C14 H14 120.2
C14 C15 C16 120.03(13)
C14 C15 H15 120.0
C16 C15 H15 120.0
C15 C16 C11 121.56(12)
C15 C16 H16 119.2
C11 C16 H16 119.2
Si3 C17 H17A 109.5
Si3 C17 H17B 109.5
H17A C17 H17B 109.5
Si3 C17 H17C 109.5
H17A C17 H17C 109.5
H17B C17 H17C 109.5
Si3 C18 H18A 109.5
Si3 C18 H18B 109.5
H18A C18 H18B 109.5
Si3 C18 H18C 109.5
H18A C18 H18C 109.5
H18B C18 H18C 109.5
C20 C19 C24 116.98(11)
C20 C19 Si3 123.68(9)
C24 C19 Si3 119.28(9)
C21 C20 C19 121.59(12)
C21 C20 H20 119.2
C19 C20 H20 119.2
C22 C21 C20 120.22(12)
C22 C21 H21 119.9
C20 C21 H21 119.9
C21 C22 C23 119.59(12)
C21 C22 H22 120.2
C23 C22 H22 120.2
C22 C23 C24 119.86(12)
C22 C23 H23 120.1
C24 C23 H23 120.1
C23 C24 C19 121.75(12)
C23 C24 H24 119.1
C19 C24 H24 119.1
Si4 C25 H25A 109.5
Si4 C25 H25B 109.5
H25A C25 H25B 109.5
Si4 C25 H25C 109.5
H25A C25 H25C 109.5
H25B C25 H25C 109.5
Si4 C26 H26A 109.5
Si4 C26 H26B 109.5
H26A C26 H26B 109.5
Si4 C26 H26C 109.5
H26A C26 H26C 109.5
H26B C26 H26C 109.5
C32 C27 C28 116.90(12)
C32 C27 Si4 123.11(9)
C28 C27 Si4 119.75(10)
C29 C28 C27 121.53(13)
C29 C28 H28 119.2
C27 C28 H28 119.2
C30 C29 C28 120.27(13)
C30 C29 H29 119.9
C28 C29 H29 119.9
C29 C30 C31 119.66(13)
C29 C30 H30 120.2
C31 C30 H30 120.2
C30 C31 C32 119.73(13)
C30 C31 H31 120.1
C32 C31 H31 120.1
C31 C32 C27 121.90(12)
C31 C32 H32 119.1
C27 C32 H32 119.1
O1 C33 C34 105.60(11)
O1 C33 H33A 110.6
C34 C33 H33A 110.6
O1 C33 H33B 110.6
C34 C33 H33B 110.6
H33A C33 H33B 108.8
C35 C34 C33 107.07(17)
C33 C34 C35A 104.0(3)
C35 C34 H34A 110.3
C33 C34 H34A 110.3
C35A C34 H34A 92.9
C35 C34 H34B 110.3
C33 C34 H34B 110.3
C35A C34 H34B 129.0
H34A C34 H34B 108.6
C35 C34 H34C 90.9
C33 C34 H34C 111.0
C35A C34 H34C 111.0
H34A C34 H34C 124.6
C35 C34 H34D 126.0
C33 C34 H34D 111.0
C35A C34 H34D 111.0
H34B C34 H34D 90.8
H34C C34 H34D 109.0
C34 C35 C36 104.2(2)
C34 C35 H35A 110.9
C36 C35 H35A 110.9
C34 C35 H35B 110.9
C36 C35 H35B 110.9
H35A C35 H35B 108.9
C36 C35A C34 106.5(4)
C36 C35A H35C 110.4
C34 C35A H35C 110.4
C36 C35A H35D 110.4
C34 C35A H35D 110.4
H35C C35A H35D 108.6
C35A C36 O1 108.8(3)
O1 C36 C35 102.48(19)
C35A C36 H36A 90.5
O1 C36 H36A 111.3
C35 C36 H36A 111.3
C35A C36 H36B 123.9
O1 C36 H36B 111.3
C35 C36 H36B 111.3
H36A C36 H36B 109.2
C35A C36 H36C 109.9
O1 C36 H36C 109.9
C35 C36 H36C 94.6
H36A C36 H36C 124.1
C35A C36 H36D 109.9
O1 C36 H36D 109.9
C35 C36 H36D 129.9
H36B C36 H36D 91.4
H36C C36 H36D 108.3

loop_
_geom_bond_atom_site_label_1
_geom_bond_atom_site_label_2
_geom_bond_distance
Co1 N2 1.9219(10)
Co1 N1 1.9251(10)
Co1 O1 2.0549(9)
Co1 C3 4.388(1)
Co1 C11 3.920(1)
Co1 C19 3.889(1)
Si1 N1 1.7128(10)
Si1 C2 1.8752(13)
Si1 C1 1.8794(13)
Si1 C3 1.8851(12)
Si2 N1 1.7143(10)
Si2 C10 1.8780(13)
Si2 C9 1.8798(13)
Si2 C11 1.8869(12)
Si3 N2 1.7141(10)
Si3 C18 1.8779(13)
Si3 C17 1.8786(13)
Si3 C19 1.8887(12)
Si4 N2 1.7149(10)
Si4 C25 1.8727(13)
Si4 C26 1.8759(12)
Si4 C27 1.8838(13)
O1 C33 1.4451(15)
O1 C36 1.4564(15)
C1 H1 0.9800
C1 H2 0.9800
C1 H3 0.9800
C2 H2A 0.9800
C2 H2B 0.9800
C2 H2C 0.9800
C3 C8 1.4025(16)
C3 C4 1.4031(17)
C4 C5 1.3917(18)
C4 H4 0.9500
C5 C6 1.3883(19)
C5 H5 0.9500
C6 C7 1.3868(19)
C6 H6 0.9500
C7 C8 1.3901(18)
C7 H7 0.9500
C8 H8 0.9500
C9 H9A 0.9800
C9 H9B 0.9800
C9 H9C 0.9800
C10 H10A 0.9800
C10 H10B 0.9800
C10 H10C 0.9800
C11 C16 1.3993(17)
C11 C12 1.4046(16)
C12 C13 1.392(2)
C12 H12 0.9500
C13 C14 1.383(2)
C13 H13 0.9500
C14 C15 1.386(2)
C14 H14 0.9500
C15 C16 1.3982(17)
C15 H15 0.9500
C16 H16 0.9500
C17 H17A 0.9800
C17 H17B 0.9800
C17 H17C 0.9800
C18 H18A 0.9800
C18 H18B 0.9800
C18 H18C 0.9800
C19 C20 1.4008(17)
C19 C24 1.4027(17)
C20 C21 1.3915(18)
C20 H20 0.9500
C21 C22 1.3858(19)
C21 H21 0.9500
C22 C23 1.3891(19)
C22 H22 0.9500
C23 C24 1.3933(18)
C23 H23 0.9500
C24 H24 0.9500
C25 H25A 0.9800
C25 H25B 0.9800
C25 H25C 0.9800
C26 H26A 0.9800
C26 H26B 0.9800
C26 H26C 0.9800
C27 C32 1.3990(17)
C27 C28 1.4054(17)
C28 C29 1.391(2)
C28 H28 0.9500
C29 C30 1.384(2)
C29 H29 0.9500
C30 C31 1.390(2)
C30 H30 0.9500
C31 C32 1.3957(18)
C31 H31 0.9500
C32 H32 0.9500
C33 C34 1.5127(19)
C33 H33A 0.9900
C33 H33B 0.9900
C34 C35 1.488(4)
C34 C35A 1.536(7)
C34 H34A 0.9900
C34 H34B 0.9900
C34 H34C 0.9900
C34 H34D 0.9900
C35 C36 1.544(4)
C35 H35A 0.9900
C35 H35B 0.9900
C35A C36 1.449(7)
C35A H35C 0.9900
C35A H35D 0.9900
C36 H36A 0.9900
C36 H36B 0.9900
C36 H36C 0.9900
C36 H36D 0.9900
